data_7105939
loop_
_publ_author_name
' Felipe Garcia'
'Robert J. Less'
'Mary McPartlin'
'Annette Michalski'
'Robert E. Mulvey'
'Vesal Naseri'
'Matthew  Stead'
'Ana Moran de Vega'
'Dominic S. Wright'

_publ_section_title
;
 Confinement of halide ions within homologous inverse coordination hosts;
 modification of halide-ion selectivity
;
_journal_issue 6
_journal_name_full 'Chemical Communications'
_journal_page_first 1821
_journal_page_last 1823
_journal_paper_doi 10.1039/c0cc04483k
_journal_volume 47
_journal_year 2011
_chemical_formula_sum 'C138.67 H193.33 I0.67 In4 Li16.67 O15.67 P12'
_chemical_formula_weight 3142.12
_space_group_IT_number 219
_symmetry_cell_setting cubic
_symmetry_space_group_name_Hall 'F -4a 2 3'
_symmetry_space_group_name_H-M 'F -4 3 c'
_atom_sites_solution_hydrogens geom
_atom_sites_solution_primary direct
_atom_sites_solution_secondary difmap
_audit_creation_method SHELXL-97
_cell_angle_alpha 90.00
_cell_angle_beta 90.00
_cell_angle_gamma 90.00
_cell_formula_units_Z 8
_cell_length_a 35.312(4)
_cell_length_b 35.312(4)
_cell_length_c 35.312(4)
_cell_measurement_reflns_used 6976
_cell_measurement_temperature 180(2)
_cell_measurement_theta_max 19.98
_cell_measurement_theta_min 1.02
_cell_volume 44032(9)
_computing_cell_refinement 'HKL Scalepack (Otwinowski & Minor 1997)'
_computing_data_collection 'Collect (Nonius B.V. 1998)'
_computing_data_reduction
;
HKL Denzo and Scalepack (Otwinowski & Minor 1997)
;
_computing_publication_material 'SHELXL-97 (Sheldrick 1997)'
_computing_structure_refinement 'SHELXL-97 (Sheldrick 1997)'
_computing_structure_solution 'SIR-92 (Altomare et al. 1994)'
_diffrn_ambient_temperature 180(2)
_diffrn_measured_fraction_theta_full 0.966
_diffrn_measured_fraction_theta_max 0.966
_diffrn_measurement_device_type 'Nonius Kappa CCD'
_diffrn_measurement_method 'Thin slice \w and \f scans'
_diffrn_radiation_monochromator graphite
_diffrn_radiation_source 'fine-focus sealed tube'
_diffrn_radiation_type MoK\a
_diffrn_radiation_wavelength 0.71073
_diffrn_reflns_av_R_equivalents 0.0480
_diffrn_reflns_av_sigmaI/netI 0.0360
_diffrn_reflns_limit_h_max 32
_diffrn_reflns_limit_h_min -29
_diffrn_reflns_limit_k_max 24
_diffrn_reflns_limit_k_min -23
_diffrn_reflns_limit_l_max 24
_diffrn_reflns_limit_l_min -33
_diffrn_reflns_number 7636
_diffrn_reflns_theta_full 19.97
_diffrn_reflns_theta_max 19.97
_diffrn_reflns_theta_min 3.65
_diffrn_standards_number 0
_exptl_absorpt_coefficient_mu 0.633
_exptl_absorpt_correction_T_max 0.911
_exptl_absorpt_correction_T_min 0.780
_exptl_absorpt_correction_type multi-scan
_exptl_absorpt_process_details
;
multi-scan from symmetry-related measurements
Sortav (Blessing 1995)
;
_exptl_crystal_density_diffrn 0.948
_exptl_crystal_density_method 'not measured'
_exptl_crystal_F_000 12896
_exptl_crystal_size_max 1.7
_exptl_crystal_size_mid 1.5
_exptl_crystal_size_min 1.4
_refine_diff_density_max 0.623
_refine_diff_density_min -0.338
_refine_diff_density_rms 0.081
_refine_ls_extinction_method none
_refine_ls_goodness_of_fit_ref 1.129
_refine_ls_hydrogen_treatment constr
_refine_ls_matrix_type full
_refine_ls_number_parameters 156
_refine_ls_number_reflns 1592
_refine_ls_number_restraints 103
_refine_ls_restrained_S_all 1.107
_refine_ls_R_factor_all 0.1001
_refine_ls_R_factor_gt 0.0699
_refine_ls_shift/su_max 0.001
_refine_ls_shift/su_mean 0.000
_refine_ls_structure_factor_coef Fsqd
_refine_ls_weighting_details 'calc w=1/[\s^2^(Fo^2^)+(0.1370P)^2^+172.1689P] where P=(Fo^2^+2Fc^2^)/3'
_refine_ls_weighting_scheme calc
_refine_ls_wR_factor_gt 0.1864
_refine_ls_wR_factor_ref 0.2116
_reflns_number_gt 1175
_reflns_number_total 1592
_reflns_threshold_expression >2sigma(I)
_cod_data_source_file C0CC04483K.TXT
_cod_data_source_block dw0748
_cod_original_cell_volume 44033(9)
_cod_original_sg_symbol_H-M F-43c
_cod_database_code 7105939

loop_
_symmetry_equiv_pos_as_xyz
'x, y, z'
'-x, -y, z'
'-x, y, -z'
'x, -y, -z'
'z, x, y'
'z, -x, -y'
'-z, -x, y'
'-z, x, -y'
'y, z, x'
'-y, z, -x'
'y, -z, -x'
'-y, -z, x'
'y+1/2, x+1/2, z+1/2'
'-y+1/2, -x+1/2, z+1/2'
'y+1/2, -x+1/2, -z+1/2'
'-y+1/2, x+1/2, -z+1/2'
'x+1/2, z+1/2, y+1/2'
'-x+1/2, z+1/2, -y+1/2'
'-x+1/2, -z+1/2, y+1/2'
'x+1/2, -z+1/2, -y+1/2'
'z+1/2, y+1/2, x+1/2'
'z+1/2, -y+1/2, -x+1/2'
'-z+1/2, y+1/2, -x+1/2'
'-z+1/2, -y+1/2, x+1/2'
'x, y+1/2, z+1/2'
'-x, -y+1/2, z+1/2'
'-x, y+1/2, -z+1/2'
'x, -y+1/2, -z+1/2'
'z, x+1/2, y+1/2'
'z, -x+1/2, -y+1/2'
'-z, -x+1/2, y+1/2'
'-z, x+1/2, -y+1/2'
'y, z+1/2, x+1/2'
'-y, z+1/2, -x+1/2'
'y, -z+1/2, -x+1/2'
'-y, -z+1/2, x+1/2'
'y+1/2, x+1, z+1'
'-y+1/2, -x+1, z+1'
'y+1/2, -x+1, -z+1'
'-y+1/2, x+1, -z+1'
'x+1/2, z+1, y+1'
'-x+1/2, z+1, -y+1'
'-x+1/2, -z+1, y+1'
'x+1/2, -z+1, -y+1'
'z+1/2, y+1, x+1'
'z+1/2, -y+1, -x+1'
'-z+1/2, y+1, -x+1'
'-z+1/2, -y+1, x+1'
'x+1/2, y, z+1/2'
'-x+1/2, -y, z+1/2'
'-x+1/2, y, -z+1/2'
'x+1/2, -y, -z+1/2'
'z+1/2, x, y+1/2'
'z+1/2, -x, -y+1/2'
'-z+1/2, -x, y+1/2'
'-z+1/2, x, -y+1/2'
'y+1/2, z, x+1/2'
'-y+1/2, z, -x+1/2'
'y+1/2, -z, -x+1/2'
'-y+1/2, -z, x+1/2'
'y+1, x+1/2, z+1'
'-y+1, -x+1/2, z+1'
'y+1, -x+1/2, -z+1'
'-y+1, x+1/2, -z+1'
'x+1, z+1/2, y+1'
'-x+1, z+1/2, -y+1'
'-x+1, -z+1/2, y+1'
'x+1, -z+1/2, -y+1'
'z+1, y+1/2, x+1'
'z+1, -y+1/2, -x+1'
'-z+1, y+1/2, -x+1'
'-z+1, -y+1/2, x+1'
'x+1/2, y+1/2, z'
'-x+1/2, -y+1/2, z'
'-x+1/2, y+1/2, -z'
'x+1/2, -y+1/2, -z'
'z+1/2, x+1/2, y'
'z+1/2, -x+1/2, -y'
'-z+1/2, -x+1/2, y'
'-z+1/2, x+1/2, -y'
'y+1/2, z+1/2, x'
'-y+1/2, z+1/2, -x'
'y+1/2, -z+1/2, -x'
'-y+1/2, -z+1/2, x'
'y+1, x+1, z+1/2'
'-y+1, -x+1, z+1/2'
'y+1, -x+1, -z+1/2'
'-y+1, x+1, -z+1/2'
'x+1, z+1, y+1/2'
'-x+1, z+1, -y+1/2'
'-x+1, -z+1, y+1/2'
'x+1, -z+1, -y+1/2'
'z+1, y+1, x+1/2'
'z+1, -y+1, -x+1/2'
'-z+1, y+1, -x+1/2'
'-z+1, -y+1, x+1/2'

loop_
_atom_site_label
_atom_site_type_symbol
_atom_site_fract_x
_atom_site_fract_y
_atom_site_fract_z
_atom_site_U_iso_or_equiv
_atom_site_adp_type
_atom_site_occupancy
_atom_site_symmetry_multiplicity
_atom_site_calc_flag
_atom_site_refinement_flags
_atom_site_disorder_assembly
_atom_site_disorder_group
I1 I 0.5000 0.5000 0.5000 0.0579(8) Uiso 0.67 12 d SP . .
In1 In 0.57160(2) 0.57160(2) 0.42840(2) 0.0640(5) Uani 0.83 3 d SP A 1
C1 C 0.6082(4) 0.6082(4) 0.3918(4) 0.104(7) Uani 1 3 d S . .
H1A H 0.6107 0.5968 0.3673 0.156 Uiso 0.33 1 calc PR A 1
H1B H 0.6327 0.6107 0.4032 0.156 Uiso 0.33 1 calc PR A 1
H1C H 0.5968 0.6327 0.3893 0.156 Uiso 0.33 1 calc PR A 1
Li1 Li 0.5417(5) 0.5417(5) 0.5417(5) 0.079(9) Uani 1 3 d S . .
Li2 Li 0.6106(4) 0.5392(4) 0.5007(7) 0.070(4) Uani 1 1 d . . .
P1 P 0.56044(8) 0.59522(8) 0.49811(11) 0.0792(8) Uani 1 1 d . . .
C11 C 0.5948(2) 0.6322(2) 0.5097(3) 0.099(4) Uani 1 1 d GU . .
C12 C 0.6056(4) 0.6353(3) 0.5475(3) 0.194(9) Uani 1 1 d GU . .
H12 H 0.5964 0.6182 0.5652 0.233 Uiso 1 1 calc R . .
C13 C 0.6302(4) 0.6639(4) 0.5586(3) 0.249(13) Uani 1 1 d GU A .
H13 H 0.6374 0.6660 0.5839 0.298 Uiso 1 1 calc R . .
C14 C 0.6440(3) 0.6895(3) 0.5321(4) 0.159(8) Uani 1 1 d GU A .
H14 H 0.6604 0.7087 0.5395 0.190 Uiso 1 1 calc R . .
C15 C 0.6332(3) 0.6865(3) 0.4943(4) 0.143(5) Uani 1 1 d GU A .
H15 H 0.6424 0.7036 0.4766 0.171 Uiso 1 1 calc R . .
C16 C 0.6086(3) 0.6578(3) 0.4832(3) 0.108(4) Uani 1 1 d GU A .
H16 H 0.6013 0.6558 0.4579 0.129 Uiso 1 1 calc R . .
O1 O 0.66366(16) 0.55823(19) 0.5017(3) 0.087(2) Uani 0.467(13) 1 d PD A 1
C1T C 0.6864(8) 0.5693(10) 0.5348(5) 0.119(7) Uiso 0.467(13) 1 d PD A 1
H1T1 H 0.6988 0.5475 0.5460 0.143 Uiso 0.467(13) 1 calc PR A 1
H1T2 H 0.6708 0.5816 0.5538 0.143 Uiso 0.467(13) 1 calc PR A 1
C2T C 0.7154(7) 0.5968(9) 0.5183(7) 0.117(7) Uiso 0.467(13) 1 d PD A 1
H2T1 H 0.7065 0.6227 0.5210 0.140 Uiso 0.467(13) 1 calc PR A 1
H2T2 H 0.7394 0.5944 0.5314 0.140 Uiso 0.467(13) 1 calc PR A 1
C3T C 0.7196(6) 0.5880(10) 0.4810(8) 0.129 Uiso 0.467(13) 1 d PD A 1
H3T1 H 0.7263 0.6102 0.4664 0.140 Uiso 0.467(13) 1 calc PR A 1
H3T2 H 0.7391 0.5689 0.4776 0.140 Uiso 0.467(13) 1 calc PR A 1
C4T C 0.6795(9) 0.5721(10) 0.4686(6) 0.125(8) Uiso 0.467(13) 1 d PD A 1
H4T1 H 0.6822 0.5522 0.4500 0.150 Uiso 0.467(13) 1 calc PR A 1
H4T2 H 0.6640 0.5921 0.4580 0.150 Uiso 0.467(13) 1 calc PR A 1
O1' O 0.66366(16) 0.55823(19) 0.5017(3) 0.087(2) Uani 0.533(13) 1 d PD A 2
C1T' C 0.6970(7) 0.5406(6) 0.5193(8) 0.119(7) Uiso 0.533(13) 1 d PD A 2
H1T3 H 0.7050 0.5187 0.5047 0.143 Uiso 0.533(13) 1 calc PR A 2
H1T4 H 0.6911 0.5325 0.5448 0.143 Uiso 0.533(13) 1 calc PR A 2
C2T' C 0.7263(5) 0.5689(7) 0.5196(7) 0.117(7) Uiso 0.533(13) 1 d PD A 2
H2T3 H 0.7489 0.5590 0.5076 0.140 Uiso 0.533(13) 1 calc PR A 2
H2T4 H 0.7325 0.5755 0.5456 0.140 Uiso 0.533(13) 1 calc PR A 2
C3T' C 0.7135(6) 0.6020(6) 0.4998(12) 0.129 Uiso 0.533(13) 1 d PD A 2
H3T3 H 0.7323 0.6103 0.4815 0.140 Uiso 0.533(13) 1 calc PR A 2
H3T4 H 0.7084 0.6225 0.5172 0.140 Uiso 0.533(13) 1 calc PR A 2
C4T' C 0.6771(7) 0.5893(8) 0.4797(8) 0.125(8) Uiso 0.533(13) 1 d PD A 2
H4T3 H 0.6586 0.6096 0.4792 0.150 Uiso 0.533(13) 1 calc PR A 2
H4T4 H 0.6823 0.5815 0.4539 0.150 Uiso 0.533(13) 1 calc PR A 2
Li3Y Li 0.6942 0.8058 0.6942 0.12(9) Uiso 0.17 3 d SP . .
O1S O 0.6581(7) 0.8351(7) 0.7291(14) 0.20(4) Uiso 0.08 1 d PD B 1
C1S C 0.6812(7) 0.8654(8) 0.7555(11) 0.10(2) Uiso 0.08 1 d PD B 1
H1S1 H 0.6970 0.8812 0.7394 0.119 Uiso 0.08 1 calc PR B 1
H1S2 H 0.6977 0.8517 0.7726 0.119 Uiso 0.08 1 calc PR B 1
C2S C 0.6528(10) 0.8926(16) 0.7802(15) 0.05(2) Uiso 0.08 1 d PD B 1
H2S1 H 0.6661 0.9156 0.7871 0.056 Uiso 0.08 1 calc PR B 1
H2S2 H 0.6460 0.8796 0.8034 0.056 Uiso 0.08 1 calc PR B 1
C3S C 0.6141(14) 0.9037(18) 0.7571(17) 0.04(2) Uiso 0.08 1 d PD B 1
H3S1 H 0.6133 0.9296 0.7478 0.045 Uiso 0.08 1 calc PR B 1
H3S2 H 0.5907 0.8964 0.7694 0.045 Uiso 0.08 1 calc PR B 1
C4S C 0.631(2) 0.8727(16) 0.727(2) 0.06(2) Uiso 0.08 1 d PD B 1
H4S1 H 0.6435 0.8884 0.7083 0.069 Uiso 0.08 1 calc PR B 1
H4S2 H 0.6083 0.8633 0.7146 0.069 Uiso 0.08 1 calc PR B 1
O1S' O 0.6581(7) 0.8351(7) 0.7291(14) 0.20(4) Uiso 0.08 1 d PD B 2
C1S' C 0.6812(7) 0.8654(8) 0.7555(11) 0.10(2) Uiso 0.08 1 d PD B 2
H1S3 H 0.6822 0.8569 0.7816 0.119 Uiso 0.08 1 calc PR B 2
H1S4 H 0.7068 0.8689 0.7462 0.119 Uiso 0.08 1 calc PR B 2
C2S' C 0.6571(11) 0.9048(10) 0.752(2) 0.05(2) Uiso 0.08 1 d PD B 2
H2S3 H 0.6512 0.9147 0.7770 0.056 Uiso 0.08 1 calc PR B 2
H2S4 H 0.6713 0.9237 0.7381 0.056 Uiso 0.08 1 calc PR B 2
C3S' C 0.6185(14) 0.8932(13) 0.729(2) 0.04(2) Uiso 0.08 1 d PD B 2
H3S3 H 0.6178 0.9069 0.7056 0.045 Uiso 0.08 1 calc PR B 2
H3S4 H 0.5969 0.9012 0.7443 0.045 Uiso 0.08 1 calc PR B 2
C4S' C 0.6145(14) 0.8480(14) 0.721(3) 0.06(2) Uiso 0.08 1 d PD B 2
H4S3 H 0.6072 0.8432 0.6945 0.069 Uiso 0.08 1 calc PR B 2
H4S4 H 0.5966 0.8357 0.7375 0.069 Uiso 0.08 1 calc PR B 2
O1W O 0.7263(15) 0.7737(15) 0.7263(15) 0.10(3) Uiso 0.17 3 d SP . .
C2W C 0.7500 0.7500 0.707(3) 0.20(4) Uiso 0.33 2 d SP . .
C1W C 0.7500 0.7732 0.7268 0.240 Uiso 0.06 1 d P . .
O1X O 0.731(2) 0.720(3) 0.475(3) 0.14(3) Uiso 0.08 1 d P . .
C1X C 0.7423(16) 0.7201(17) 0.502(2) 0.113(16) Uiso 0.25 1 d P . .
C2X C 0.731(2) 0.720(3) 0.475(3) 0.14(3) Uiso 0.08 1 d P . .
In1' In 0.42830(11) 0.42830(11) 0.57170(11) 0.0577(18) Uiso 0.17 3 d SP . 2

loop_
_atom_site_aniso_label
_atom_site_aniso_U_11
_atom_site_aniso_U_22
_atom_site_aniso_U_33
_atom_site_aniso_U_23
_atom_site_aniso_U_13
_atom_site_aniso_U_12
In1 0.0640(5) 0.0640(5) 0.0640(5) 0.0070(4) 0.0070(4) -0.0070(4)
C1 0.104(7) 0.104(7) 0.104(7) 0.008(8) 0.008(8) -0.008(8)
Li1 0.079(9) 0.079(9) 0.079(9) -0.010(9) -0.010(9) -0.010(9)
Li2 0.054(8) 0.063(9) 0.094(11) -0.028(12) -0.001(11) -0.032(7)
P1 0.0695(18) 0.0677(17) 0.100(2) -0.007(2) 0.002(2) -0.0060(14)
C11 0.098(9) 0.045(6) 0.154(13) -0.021(8) 0.021(9) -0.019(6)
C12 0.23(2) 0.153(16) 0.197(18) -0.097(14) -0.086(16) -0.042(15)
C13 0.36(4) 0.17(2) 0.21(2) -0.039(18) -0.11(2) -0.07(2)
C14 0.113(12) 0.129(14) 0.23(2) -0.013(14) 0.005(14) -0.057(11)
C15 0.139(6) 0.142(6) 0.148(7) 0.000(5) -0.005(5) -0.003(4)
C16 0.106(5) 0.105(6) 0.111(6) -0.004(4) 0.002(4) -0.012(4)
O1 0.061(4) 0.094(5) 0.107(5) 0.000(6) 0.001(5) -0.004(4)
O1' 0.061(4) 0.094(5) 0.107(5) 0.000(6) 0.001(5) -0.004(4)

loop_
_atom_type_symbol
_atom_type_description
_atom_type_scat_dispersion_real
_atom_type_scat_dispersion_imag
_atom_type_scat_source
C C 0.0033 0.0016 'International Tables Vol C Tables 4.2.6.8 and 6.1.1.4'
H H 0.0000 0.0000 'International Tables Vol C Tables 4.2.6.8 and 6.1.1.4'
Li Li -0.0003 0.0001 'International Tables Vol C Tables 4.2.6.8 and 6.1.1.4'
O O 0.0106 0.0060 'International Tables Vol C Tables 4.2.6.8 and 6.1.1.4'
P P 0.1023 0.0942 'International Tables Vol C Tables 4.2.6.8 and 6.1.1.4'
In In -0.7276 1.3100 'International Tables Vol C Tables 4.2.6.8 and 6.1.1.4'
I I -0.4742 1.8119 'International Tables Vol C Tables 4.2.6.8 and 6.1.1.4'

loop_
_geom_angle_atom_site_label_1
_geom_angle_atom_site_label_2
_geom_angle_atom_site_label_3
_geom_angle
_geom_angle_site_symmetry_1
_geom_angle_site_symmetry_3
_geom_angle_publ_flag
Li1 I1 Li1 109.471(6) . 4_566 ?
Li1 I1 Li1 109.471(3) . 3_656 ?
Li1 I1 Li1 109.471(1) 4_566 3_656 ?
Li1 I1 Li1 109.471(1) . 2_665 ?
Li1 I1 Li1 109.471(1) 4_566 2_665 ?
Li1 I1 Li1 109.471(1) 3_656 2_665 ?
C1 In1 P1 116.37(6) . . ?
C1 In1 P1 116.37(6) . 11_566 ?
P1 In1 P1 101.78(8) . 11_566 ?
C1 In1 P1 116.37(6) . 8_656 ?
P1 In1 P1 101.78(8) . 8_656 ?
P1 In1 P1 101.78(8) 11_566 8_656 ?
C1 In1 Li2 115.5(3) . . ?
P1 In1 Li2 128.2(3) 8_656 . ?
C1 In1 Li2 115.5(3) . 8_656 ?
P1 In1 Li2 128.2(3) 11_566 8_656 ?
Li2 In1 Li2 102.9(3) . 8_656 ?
C1 In1 Li2 115.5(3) . 11_566 ?
P1 In1 Li2 128.2(3) . 11_566 ?
Li2 In1 Li2 102.9(3) . 11_566 ?
Li2 In1 Li2 102.9(3) 8_656 11_566 ?
In1 C1 H1A 109.5 . . ?
In1 C1 H1B 109.5 . . ?
H1A C1 H1B 109.5 . . ?
In1 C1 H1C 109.5 . . ?
H1A C1 H1C 109.5 . . ?
H1B C1 H1C 109.5 . . ?
I1 Li1 P1 103.4(7) . 9 ?
I1 Li1 P1 103.4(7) . . ?
P1 Li1 P1 114.8(5) 9 . ?
I1 Li1 P1 103.4(7) . 5 ?
P1 Li1 P1 114.8(5) 9 5 ?
P1 Li1 P1 114.8(5) . 5 ?
I1 Li1 Li2 100.5(7) . 5 ?
P1 Li1 Li2 156.1(14) 9 5 ?
I1 Li1 Li2 100.5(7) . 9 ?
P1 Li1 Li2 156.1(14) . 9 ?
P1 Li1 Li2 58.1(4) 5 9 ?
Li2 Li1 Li2 116.7(4) 5 9 ?
I1 Li1 Li2 100.5(7) . . ?
P1 Li1 Li2 156.1(14) 5 . ?
Li2 Li1 Li2 116.7(4) 5 . ?
Li2 Li1 Li2 116.7(4) 9 . ?
O1 Li2 P1 112.1(6) . . ?
O1 Li2 P1 112.6(10) . 11_566 ?
P1 Li2 P1 102.2(7) . 11_566 ?
O1 Li2 P1 111.6(9) . 9 ?
P1 Li2 P1 107.6(7) . 9 ?
P1 Li2 P1 110.3(5) 11_566 9 ?
O1 Li2 Li1 142.0(12) . . ?
P1 Li2 Li1 105.2(7) 11_566 . ?
O1 Li2 Li2 109.8(5) . 4_566 ?
P1 Li2 Li2 138.1(3) . 4_566 ?
Li1 Li2 Li2 92.3(7) . 4_566 ?
O1 Li2 In1 107.8(9) . . ?
P1 Li2 In1 140.5(5) 9 . ?
Li1 Li2 In1 91.6(5) . . ?
Li2 Li2 In1 110.7(10) 4_566 . ?
C11 P1 Li1 124.9(8) . . ?
C11 P1 In1 109.7(3) . . ?
Li1 P1 In1 111.9(6) . . ?
C11 P1 Li2 94.7(4) . . ?
Li1 P1 Li2 66.2(4) . . ?
In1 P1 Li2 72.3(5) . . ?
C11 P1 Li2 121.2(5) . 8_656 ?
Li1 P1 Li2 104.4(7) . 8_656 ?
In1 P1 Li2 73.5(4) . 8_656 ?
Li2 P1 Li2 136.9(6) . 8_656 ?
C11 P1 Li2 105.2(5) . 5 ?
Li1 P1 Li2 66.8(3) . 5 ?
In1 P1 Li2 134.9(4) . 5 ?
Li2 P1 Li2 132.3(7) . 5 ?
Li2 P1 Li2 64.2(6) 8_656 5 ?
C12 C11 C16 120.0 . . ?
C12 C11 P1 116.9(6) . . ?
C16 C11 P1 123.0(6) . . ?
C11 C12 C13 120.0 . . ?
C11 C12 H12 120.0 . . ?
C13 C12 H12 120.0 . . ?
C14 C13 C12 120.0 . . ?
C14 C13 H13 120.0 . . ?
C12 C13 H13 120.0 . . ?
C15 C14 C13 120.0 . . ?
C15 C14 H14 120.0 . . ?
C13 C14 H14 120.0 . . ?
C14 C15 C16 120.0 . . ?
C14 C15 H15 120.0 . . ?
C16 C15 H15 120.0 . . ?
C15 C16 C11 120.0 . . ?
C15 C16 H16 120.0 . . ?
C11 C16 H16 120.0 . . ?
C4T O1 C1T 110.8(12) . . ?
C4T O1 Li2 119.0(13) . . ?
C1T O1 Li2 128.2(12) . . ?
O1 C1T C2T 103.4(11) . . ?
O1 C1T H1T1 111.1 . . ?
C2T C1T H1T1 111.1 . . ?
O1 C1T H1T2 111.1 . . ?
C2T C1T H1T2 111.1 . . ?
H1T1 C1T H1T2 109.0 . . ?
C3T C2T C1T 107.3(16) . . ?
C3T C2T H2T1 110.2 . . ?
C1T C2T H2T1 110.2 . . ?
C3T C2T H2T2 110.2 . . ?
C1T C2T H2T2 110.2 . . ?
H2T1 C2T H2T2 108.5 . . ?
C4T C3T C2T 104.4(14) . . ?
C4T C3T H3T1 110.9 . . ?
C2T C3T H3T1 110.9 . . ?
C4T C3T H3T2 110.9 . . ?
C2T C3T H3T2 110.9 . . ?
H3T1 C3T H3T2 108.9 . . ?
C3T C4T O1 104.7(12) . . ?
C3T C4T H4T1 110.8 . . ?
O1 C4T H4T1 110.8 . . ?
C3T C4T H4T2 110.8 . . ?
O1 C4T H4T2 110.8 . . ?
H4T1 C4T H4T2 108.9 . . ?
C2T' C1T' H1T3 110.4 . . ?
C2T' C1T' H1T4 110.4 . . ?
H1T3 C1T' H1T4 108.6 . . ?
C1T' C2T' C3T' 109.5(12) . . ?
C1T' C2T' H2T3 109.8 . . ?
C3T' C2T' H2T3 109.8 . . ?
C1T' C2T' H2T4 109.8 . . ?
C3T' C2T' H2T4 109.8 . . ?
H2T3 C2T' H2T4 108.2 . . ?
C2T' C3T' C4T' 104.6(12) . . ?
C2T' C3T' H3T3 110.8 . . ?
C4T' C3T' H3T3 110.8 . . ?
C2T' C3T' H3T4 110.8 . . ?
C4T' C3T' H3T4 110.8 . . ?
H3T3 C3T' H3T4 108.9 . . ?
C3T' C4T' H4T3 110.9 . . ?
C3T' C4T' H4T4 110.9 . . ?
H4T3 C4T' H4T4 108.9 . . ?
O1W Li3Y O1S' 107.6(12) . 30_566 ?
O1W Li3Y O1S 107.6(12) . 30_566 ?
O1W Li3Y O1S 107.6(12) . . ?
O1S' Li3Y O1S 111.3(11) 30_566 . ?
O1S Li3Y O1S 111.3(11) 30_566 . ?
O1W Li3Y O1S' 107.6(12) . 84_665 ?
O1S' Li3Y O1S' 111.3(11) 30_566 84_665 ?
O1S Li3Y O1S' 111.3(11) 30_566 84_665 ?
O1S Li3Y O1S' 111.3(11) . 84_665 ?
O1W Li3Y O1S 107.6(12) . 84_665 ?
O1S' Li3Y O1S 111.3(11) 30_566 84_665 ?
O1S Li3Y O1S 111.3(11) 30_566 84_665 ?
O1S Li3Y O1S 111.3(11) . 84_665 ?
O1S' Li3Y C1W 92.5(12) 30_566 . ?
O1S Li3Y C1W 92.5(12) 30_566 . ?
O1S Li3Y C1W 115.8(12) . . ?
O1S' Li3Y C1W 113.4(12) 84_665 . ?
O1S Li3Y C1W 113.4(12) 84_665 . ?
O1S' Li3Y C1W 113.4(12) 30_566 84_665 ?
O1S Li3Y C1W 113.4(12) 30_566 84_665 ?
O1S Li3Y C1W 92.5(12) . 84_665 ?
O1S' Li3Y C1W 115.8(12) 84_665 84_665 ?
O1S Li3Y C1W 115.8(12) 84_665 84_665 ?
O1S' Li3Y C1W 115.8(12) 30_566 30_566 ?
O1S Li3Y C1W 115.8(12) 30_566 30_566 ?
O1S Li3Y C1W 113.4(12) . 30_566 ?
O1S' Li3Y C1W 92.5(12) 84_665 30_566 ?
O1S Li3Y C1W 92.5(12) 84_665 30_566 ?
C1S O1S Li3Y 111.3(16) . . ?
C4S O1S Li3Y 138(4) . . ?
O1S C1S C2S 112.4(16) . . ?
O1S C1S H1S1 109.1 . . ?
C2S C1S H1S1 109.1 . . ?
O1S C1S H1S2 109.1 . . ?
C2S C1S H1S2 109.1 . . ?
H1S1 C1S H1S2 107.8 . . ?
C1S C2S C3S 112.6(18) . . ?
C1S C2S H2S1 109.1 . . ?
C3S C2S H2S1 109.1 . . ?
C1S C2S H2S2 109.1 . . ?
C3S C2S H2S2 109.1 . . ?
H2S1 C2S H2S2 107.8 . . ?
C2S C3S C4S 82(3) . . ?
C2S C3S H3S1 115.0 . . ?
C4S C3S H3S1 115.0 . . ?
C2S C3S H3S2 115.0 . . ?
C4S C3S H3S2 115.0 . . ?
H3S1 C3S H3S2 112.0 . . ?
C3S C4S O1S 136(5) . . ?
C3S C4S H4S1 103.0 . . ?
O1S C4S H4S1 103.0 . . ?
C3S C4S H4S2 103.0 . . ?
O1S C4S H4S2 103.0 . . ?
H4S1 C4S H4S2 105.1 . . ?
C3S' C2S' H2S3 110.8 . . ?
C3S' C2S' H2S4 110.8 . . ?
H2S3 C2S' H2S4 108.8 . . ?
C2S' C3S' C4S' 114(3) . . ?
C2S' C3S' H3S3 108.7 . . ?
C4S' C3S' H3S3 108.7 . . ?
C2S' C3S' H3S4 108.7 . . ?
C4S' C3S' H3S4 108.7 . . ?
H3S3 C3S' H3S4 107.6 . . ?
C3S' C4S' H4S3 112.0 . . ?
C3S' C4S' H4S4 112.0 . . ?
H4S3 C4S' H4S4 109.7 . . ?
C1W O1W C2W 119(10) 30_566 35_566 ?
C1W O1W C2W 119(10) 84_665 . ?
C2W O1W C2W 104(7) 35_566 . ?
C1W O1W C2W 119(10) . 5 ?
C2W O1W C2W 104(7) 35_566 5 ?
C2W O1W C2W 104(7) . 5 ?
C2W O1W C1W 100(7) 5 35_566 ?
C2W O1W C1W 100(7) . 51_656 ?
C2W O1W C1W 100(7) . 5 ?
C2W O1W C1W 100(7) 5 56_656 ?
C2W O1W C1W 100(7) 35_566 74_665 ?
C2W O1W C1W 100(7) 35_566 58_656 ?
C1W C2W O1W 98(8) . 74_665 ?
C1W C2W O1W 98(8) 30_566 74_665 ?
C1W C2W O1W 98(8) 56_656 . ?
C1W C2W O1W 98(8) 74_665 . ?
O1W C2W O1W 120(10) 74_665 . ?
O1W C2W C1W 97(8) 74_665 84_665 ?
O1W C2W C1W 97(8) . 9 ?
C1W C2W C2W 94(5) 74_665 35_566 ?
O1W C2W C2W 94(5) 74_665 35_566 ?
C2W C1W C2W 171(9) 35_566 . ?
O1W C1W C1W 136(4) . 35_566 ?
C2W C1W C1W 117(3) . 35_566 ?
C2W C1W C1W 117(3) . 84_665 ?
C2W C1W C1W 117(3) 35_566 30_566 ?
O1W C1W C1W 136(4) . 56_656 ?
C2W C1W C1W 117(3) 35_566 56_656 ?
C1W C1W C1W 90.000(1) 30_566 51_656 ?
C1W C1W C1W 90.000(1) 56_656 51_656 ?
O1W C1W C1W 91(4) . 74_665 ?
C2W C1W C1W 131(5) 35_566 74_665 ?
O1W C1W C2W 144(5) . 79_665 ?
C1W C1W C2W 105.1(18) 84_665 79_665 ?
C1W C1W C2W 105.1(18) 30_566 79_665 ?
C1W C1W C2W 105.1(18) 35_566 5 ?
C1W C1W C2W 105.1(18) 56_656 5 ?
C2W C1W C2W 105(4) 79_665 5 ?
O1W C1W O1W 118(4) . 51_656 ?
C2W C1W O1W 126(4) . 51_656 ?
C1W C1W O1W 108.9(17) 30_566 51_656 ?
O1X C1X C1X 103(9) . 40_645 ?
O1X C1X C2X 140(8) . 40_645 ?
C1X C1X C2X 105(5) 63_465 40_645 ?
O1X C1X O1X 140(8) . 40_645 ?
C1X C1X O1X 105(5) 63_465 40_645 ?
O1X C1X C2X 102(7) . 63_465 ?
O1X C1X O1X 102(7) . 63_465 ?

loop_
_geom_bond_atom_site_label_1
_geom_bond_atom_site_label_2
_geom_bond_distance
_geom_bond_site_symmetry_2
_geom_bond_publ_flag
I1 Li1 2.55(3) . ?
I1 Li1 2.55(3) 4_566 ?
I1 Li1 2.55(3) 3_656 ?
I1 Li1 2.55(3) 2_665 ?
In1 C1 2.24(2) . ?
In1 P1 2.629(4) . ?
In1 P1 2.629(4) 11_566 ?
In1 P1 2.629(4) 8_656 ?
In1 Li2 3.12(2) . ?
In1 Li2 3.12(2) 8_656 ?
In1 Li2 3.12(2) 11_566 ?
C1 H1A 0.9600 . ?
C1 H1B 0.9600 . ?
C1 H1C 0.9600 . ?
Li1 P1 2.526(8) 9 ?
Li1 P1 2.526(8) . ?
Li1 P1 2.526(8) 5 ?
Li1 Li2 2.833(18) 5 ?
Li1 Li2 2.833(18) 9 ?
Li1 Li2 2.833(19) . ?
Li2 O1 1.992(14) . ?
Li2 P1 2.658(16) . ?
Li2 P1 2.59(2) 11_566 ?
Li2 P1 2.62(2) 9 ?
Li2 Li2 2.77(3) 4_566 ?
P1 C11 1.830(8) . ?
P1 Li2 2.59(2) 8_656 ?
P1 Li2 2.62(2) 5 ?
C11 C12 1.3900 . ?
C11 C16 1.3900 . ?
C12 C13 1.3900 . ?
C12 H12 0.9300 . ?
C13 C14 1.3900 . ?
C13 H13 0.9300 . ?
C14 C15 1.3900 . ?
C14 H14 0.9300 . ?
C15 C16 1.3900 . ?
C15 H15 0.9300 . ?
C16 H16 0.9300 . ?
O1 C4T 1.38(3) . ?
O1 C1T 1.47(2) . ?
C1T C2T 1.53(3) . ?
C1T H1T1 0.9700 . ?
C1T H1T2 0.9700 . ?
C2T C3T 1.36(3) . ?
C2T H2T1 0.9700 . ?
C2T H2T2 0.9700 . ?
C3T C4T 1.58(3) . ?
C3T H3T1 0.9700 . ?
C3T H3T2 0.9700 . ?
C4T H4T1 0.9700 . ?
C4T H4T2 0.9700 . ?
C1T' C2T' 1.44(3) . ?
C1T' H1T3 0.9700 . ?
C1T' H1T4 0.9700 . ?
C2T' C3T' 1.43(3) . ?
C2T' H2T3 0.9700 . ?
C2T' H2T4 0.9700 . ?
C3T' C4T' 1.54(3) . ?
C3T' H3T3 0.9700 . ?
C3T' H3T4 0.9700 . ?
C4T' H4T3 0.9700 . ?
C4T' H4T4 0.9700 . ?
Li3Y O1W 1.97(9) . ?
Li3Y O1S' 2.05(4) 30_566 ?
Li3Y O1S 2.05(4) 30_566 ?
Li3Y O1S 2.05(4) . ?
Li3Y O1S' 2.05(4) 84_665 ?
Li3Y O1S 2.05(4) 84_665 ?
O1S C1S 1.64(3) . ?
O1S C4S 1.64(3) . ?
C1S C2S 1.64(3) . ?
C1S H1S1 0.9700 . ?
C1S H1S2 0.9700 . ?
C2S C3S 1.64(3) . ?
C2S H2S1 0.9700 . ?
C2S H2S2 0.9700 . ?
C3S C4S 1.64(3) . ?
C3S H3S1 0.9700 . ?
C3S H3S2 0.9700 . ?
C4S H4S1 0.9700 . ?
C4S H4S2 0.9700 . ?
C2S' C3S' 1.63(3) . ?
C2S' H2S3 0.9700 . ?
C2S' H2S4 0.9700 . ?
C3S' C4S' 1.63(3) . ?
C3S' H3S3 0.9700 . ?
C3S' H3S4 0.9700 . ?
C4S' H4S3 0.9700 . ?
C4S' H4S4 0.9700 . ?
O1W C1W 0.84(6) . ?
O1W C1W 0.84(6) 84_665 ?
O1W C1W 0.84(6) 30_566 ?
O1W C2W 1.37(6) 35_566 ?
O1W C2W 1.37(6) . ?
O1W C2W 1.37(6) 5 ?
O1W C1W 1.85(7) 35_566 ?
O1W C1W 1.85(7) 51_656 ?
O1W C1W 1.85(7) 5 ?
O1W C1W 1.85(7) 56_656 ?
O1W C1W 1.85(7) 74_665 ?
O1W C1W 1.85(7) 58_656 ?
C2W C1W 1.08(7) 56_656 ?
C2W C1W 1.08(7) . ?
C2W C1W 1.08(7) 30_566 ?
C2W C1W 1.08(7) 74_665 ?
C2W O1W 1.37(6) 74_665 ?
C2W C1W 1.91(9) 35_566 ?
C2W C1W 1.91(9) 84_665 ?
C2W C1W 1.91(9) 9 ?
C2W C1W 1.91(9) 58_656 ?
C2W C2W 2.15(16) 35_566 ?
C2W C2W 2.15(16) 79_665 ?
C1W C1W 1.6385(2) 51_656 ?
C1W C1W 1.63849(18) 74_665 ?
C1W C2W 1.91(9) 79_665 ?
C1W C2W 1.91(9) 5 ?
C1W O1W 1.85(7) 51_656 ?
O1X C1X 1.03(9) . ?
O1X C1X 1.59(11) 63_465 ?
C1X C1X 1.55(8) 40_645 ?
C1X C1X 1.55(8) 63_465 ?
C1X C2X 1.59(11) 40_645 ?
C1X O1X 1.59(11) 40_645 ?
C1X C2X 2.04(11) 63_465 ?
C1X O1X 2.04(11) 63_465 ?
C1X C1X 2.18(12) 74_665 ?
